data_2103428
loop_
_publ_author_name
'Ross II, C. R.'
'Bauer, M. R.'
'Nielson, R. M.'
'Abrahams, S. C.'

_publ_section_title
;
 Aminoguanidinium(1+) pentafluorozirconate: multiple redetermination
 and comparisons
;
_journal_issue 5
_journal_name_full 'Acta Crystallographica Section B'
_journal_page_first 841
_journal_page_last 848
_journal_paper_doi 10.1107/S0108768102012624
_journal_volume 58
_journal_year 2002
_chemical_formula_moiety 'C H7 N4 1+, F5 Zr 1-'
_chemical_formula_structural '(C N4 H7) Zr F5'
_chemical_formula_sum 'C H7 F5 N4 Zr'
_chemical_formula_weight 261.33
_chemical_name_common 'aminoguanidinium pentafluorozirconate'
_chemical_name_systematic 'aminoguanidinium pentafluorozirconate'
_space_group_IT_number 62
_symmetry_cell_setting orthorhombic
_symmetry_space_group_name_Hall '-P 2ac 2n'
_symmetry_space_group_name_H-M 'P n m a'
_atom_sites_solution_hydrogens geom
_atom_sites_solution_primary direct
_atom_sites_solution_secondary difmap
_audit_creation_method SHELXL-97
_cell_angle_alpha 90.00
_cell_angle_beta 90.00
_cell_angle_gamma 90.00
_cell_formula_units_Z 4
_cell_length_a 6.6485(4)
_cell_length_b 6.9340(4)
_cell_length_c 16.0344(4)
_cell_measurement_reflns_used 25
_cell_measurement_temperature 283(2)
_cell_measurement_theta_max 23.888
_cell_measurement_theta_min 20.056
_cell_volume 739.20(6)
_computing_cell_refinement 'CAD4 Express (Enraf-Nonius, 1989)'
_computing_data_collection 'CAD4 Express (Enraf-Nonius, 1989)'
_computing_data_reduction 'XCAD4 (Harms, 1996)'
_computing_molecular_graphics 'ORTEP-III (Burnett and Johnson, 1996)'
_computing_structure_refinement 'SHELXL-97 (Sheldrick, 1997)'
_computing_structure_solution 'SHELXS-97 (Sheldrick, 1997)'
_diffrn_ambient_temperature 283.0(2)
_diffrn_measured_fraction_theta_full 0.998
_diffrn_measured_fraction_theta_max 0.998
_diffrn_measurement_device_type 'Nonius MACH3'
_diffrn_measurement_method \w-2\q
_diffrn_radiation_monochromator graphite
_diffrn_radiation_source 'fine-focus sealed tube'
_diffrn_radiation_type MoK\a
_diffrn_radiation_wavelength 0.71065
_diffrn_reflns_av_R_equivalents 0.0099
_diffrn_reflns_av_sigmaI/netI 0.0228
_diffrn_reflns_limit_h_max 9
_diffrn_reflns_limit_h_min -1
_diffrn_reflns_limit_k_max 9
_diffrn_reflns_limit_k_min -1
_diffrn_reflns_limit_l_max 22
_diffrn_reflns_limit_l_min -22
_diffrn_reflns_number 3001
_diffrn_reflns_theta_full 29.94
_diffrn_reflns_theta_max 29.95
_diffrn_reflns_theta_min 2.54
_diffrn_standards_decay_% 1.8
_diffrn_standards_interval_time 60
_diffrn_standards_number 5
_exptl_absorpt_coefficient_mu 1.527
_exptl_absorpt_correction_T_max 0.71
_exptl_absorpt_correction_T_min 0.57
_exptl_absorpt_correction_type none
_exptl_crystal_colour colorless
_exptl_crystal_density_diffrn 2.348
_exptl_crystal_density_meas 2.305(5)
_exptl_crystal_density_method pycnometric
_exptl_crystal_description blocky
_exptl_crystal_F_000 504
_exptl_crystal_size_max 0.27
_exptl_crystal_size_mid 0.11
_exptl_crystal_size_min 0.09
_refine_diff_density_max 0.402
_refine_diff_density_min -0.290
_refine_ls_extinction_coef 0.0073(5)
_refine_ls_extinction_expression Fc^*^=kFc[1+0.001xFc^2^\l^3^/sin(2\q)]^-1/4^
_refine_ls_extinction_method 'SHELXL-97 (Sheldrick, 1997)'
_refine_ls_goodness_of_fit_ref 1.199
_refine_ls_hydrogen_treatment mixed
_refine_ls_matrix_type full
_refine_ls_number_parameters 79
_refine_ls_number_reflns 1159
_refine_ls_number_restraints 0
_refine_ls_restrained_S_all 1.199
_refine_ls_R_factor_all 0.0167
_refine_ls_shift/su_max 0.011
_refine_ls_shift/su_mean 0.002
_refine_ls_structure_factor_coef Fsqd
_refine_ls_weighting_details 'calc w=1/[\s^2^(Fo^2^)+(0.0087P)^2^+0.1490P] where P=(Fo^2^+2Fc^2^)/3'
_refine_ls_weighting_scheme calc
_refine_ls_wR_factor_all 0.0408
_refine_ls_wR_factor_gt 0.0396
_refine_ls_wR_factor_ref 0.0408
_reflns_number_gt 1076
_reflns_number_total 1159
_reflns_threshold_expression I>2\s(I)
_cod_data_source_file br0112.cif
_cod_data_source_block 3
_cod_database_code 2103428
_cod_database_fobs_code 2103428

loop_
_symmetry_equiv_pos_as_xyz
'x, y, z'
'-x+1/2, -y, z+1/2'
'x+1/2, -y+1/2, -z+1/2'
'-x, y+1/2, -z'
'-x, -y, -z'
'x-1/2, y, -z-1/2'
'-x-1/2, y-1/2, z-1/2'
'x, -y-1/2, z'

loop_
_atom_site_label
_atom_site_fract_x
_atom_site_fract_y
_atom_site_fract_z
_atom_site_U_iso_or_equiv
_atom_site_adp_type
_atom_site_calc_flag
_atom_site_refinement_flags
_atom_site_occupancy
_atom_site_type_symbol
Zr 0.06087(2) 0.2500 0.208348(8) 0.02069(7) Uani d S 1 Zr
F1 0.37020(15) 0.2500 0.18304(6) 0.0328(3) Uani d S 1 F
F2 0.24709(15) 0.2500 0.32051(5) 0.0313(2) Uani d S 1 F
F3 0.06197(14) 0.2500 0.08617(6) 0.0381(3) Uani d S 1 F
F4 0.05457(13) 0.53240(15) 0.21687(5) 0.0400(2) Uani d . 1 F
C 0.1072(3) 0.2500 0.55408(10) 0.0317(3) Uani d S 1 C
N1 0.0017(3) 0.2500 0.62458(10) 0.0433(5) Uani d S 1 N
H1 0.065(5) 0.2500 0.670(2) 0.065 Uiso d S 1 H
N2 0.2918(3) 0.2500 0.87913(11) 0.0451(4) Uani d S 1 N
H2 0.243(3) 0.341(3) 0.8524(11) 0.068 Uiso d . 1 H
N3 0.3045(3) 0.2500 0.55818(12) 0.0560(6) Uani d S 1 N
H3 0.370(5) 0.2500 0.6024(18) 0.053(4) Uiso d S 1 H
H4 0.386(4) 0.2500 0.5156(18) 0.053(4) Uiso d S 1 H
N4 0.0121(3) 0.2500 0.48250(10) 0.0405(4) Uani d S 1 N
H5 0.082(4) 0.2500 0.4339(19) 0.053(4) Uiso d S 1 H
H6 -0.103(4) 0.2500 0.4856(18) 0.053(4) Uiso d S 1 H

loop_
_atom_site_aniso_label
_atom_site_aniso_U_11
_atom_site_aniso_U_22
_atom_site_aniso_U_33
_atom_site_aniso_U_12
_atom_site_aniso_U_13
_atom_site_aniso_U_23
Zr 0.01134(9) 0.03592(10) 0.01482(9) 0.000 -0.00024(4) 0.000
F1 0.0131(4) 0.0690(8) 0.0163(4) 0.000 0.0007(3) 0.000
F2 0.0130(4) 0.0643(7) 0.0166(4) 0.000 0.0013(3) 0.000
F3 0.0233(5) 0.0737(9) 0.0173(4) 0.000 -0.0012(3) 0.000
F4 0.0462(6) 0.0379(5) 0.0360(4) 0.0005(4) -0.0010(3) -0.0001(3)
C 0.0338(8) 0.0412(9) 0.0201(7) 0.000 0.0020(7) 0.000
N1 0.0319(8) 0.0799(14) 0.0181(6) 0.000 0.0020(7) 0.000
N2 0.0334(9) 0.0660(12) 0.0359(8) 0.000 -0.0085(7) 0.000
N3 0.0301(8) 0.1093(19) 0.0287(8) 0.000 0.0024(7) 0.000
N4 0.0380(8) 0.0641(12) 0.0195(6) 0.000 -0.0002(7) 0.000

loop_
_atom_type_symbol
_atom_type_description
_atom_type_scat_dispersion_real
_atom_type_scat_dispersion_imag
_atom_type_scat_source
C C 0.0033 0.0016 'International Tables Vol C Tables 4.2.6.8 and 6.1.1.4'
H H 0.0000 0.0000 'International Tables Vol C Tables 4.2.6.8 and 6.1.1.4'
N N 0.0061 0.0033 'International Tables Vol C Tables 4.2.6.8 and 6.1.1.4'
Zr Zr -2.9673 0.5597 'International Tables Vol C Tables 4.2.6.8 and 6.1.1.4'
F F 0.0171 0.0103 'International Tables Vol C Tables 4.2.6.8 and 6.1.1.4'

loop_
_geom_angle_atom_site_label_1
_geom_angle_atom_site_label_2
_geom_angle_atom_site_label_3
_geom_angle_site_symmetry_1
_geom_angle_site_symmetry_3
_geom_angle
F3 Zr F4 . . 94.00(2)
F4 Zr F4 . 8_565 171.65(5)
F3 Zr F1 . . 78.62(4)
F4 Zr F1 . . 91.97(3)
F3 Zr F2 . 6_556 77.71(4)
F4 Zr F2 . 6_556 89.67(3)
F1 Zr F2 . 6_556 156.33(4)
F3 Zr F1 . 6_556 144.16(4)
F4 Zr F1 . 6_556 86.05(2)
F1 Zr F1 . 6_556 137.21(3)
F2 Zr F1 6_556 6_556 66.46(4)
F3 Zr F2 . . 145.24(4)
F4 Zr F2 . . 87.41(2)
F1 Zr F2 . . 66.62(4)
F2 Zr F2 6_556 . 137.05(3)
F1 Zr F2 6_556 . 70.60(4)
F3 Zr Zr . 6_656 111.68(3)
F4 Zr Zr . 6_656 89.65(3)
F1 Zr Zr . 6_656 33.05(2)
F2 Zr Zr 6_556 6_656 170.62(2)
F1 Zr Zr 6_556 6_656 104.16(3)
F2 Zr Zr . 6_656 33.57(2)
F3 Zr Zr . 6_556 112.10(3)
F4 Zr Zr . 6_556 87.38(3)
F1 Zr Zr . 6_556 169.27(3)
F2 Zr Zr 6_556 6_556 34.40(2)
F1 Zr Zr 6_556 6_556 32.06(3)
F2 Zr Zr . 6_556 102.66(3)
Zr Zr Zr 6_656 6_556 136.221(8)
Zr F1 Zr . 6_656 114.89(4)
Zr F2 Zr 6_656 . 112.04(4)
N4 C N3 . . 121.72(18)
N4 C N1 . . 119.32(19)
N3 C N1 . . 118.96(18)
C N1 N2 . 6_557 119.39(17)
C N1 H1 . . 118(2)
N2 N1 H1 6_557 . 122(2)
N1 N2 H2 6_657 . 111.6(16)
C N3 H3 . . 124(2)
C N3 H4 . . 125.6(19)
H3 N3 H4 . . 110(3)
C N4 H5 . . 120.2(18)
C N4 H6 . . 115(2)
H5 N4 H6 . . 125(3)

loop_
_geom_bond_atom_site_label_1
_geom_bond_atom_site_label_2
_geom_bond_site_symmetry_2
_geom_bond_distance
Zr F3 . 1.9590(10)
Zr F4 . 1.9634(10)
Zr F1 . 2.0962(10)
Zr F2 6_556 2.1369(10)
Zr F1 6_556 2.1541(9)
Zr F2 . 2.1834(9)
Zr Zr 6_556 3.5826(2)
F1 Zr 6_656 2.1540(9)
F2 Zr 6_656 2.1368(10)
C N4 . 1.310(2)
C N3 . 1.313(3)
C N1 . 1.330(2)
N1 N2 6_557 1.397(3)
N1 H1 . 0.84(3)
N2 H2 . 0.831(19)
N3 H3 . 0.83(3)
N3 H4 . 0.87(3)
N4 H5 . 0.91(3)
N4 H6 . 0.76(3)
